data_7032033
loop_
_publ_author_name
'Nemec, Ivan'
'Herchel, Radovan'
'Silha, Tom\'a\<s'
'Tr\'avn\'i\<cek, Zden\<ek'

_publ_section_title
;
 Towards a better understanding of magnetic exchange mediated by hydrogen
 bonds in Mn(iii)/Fe(iii) salen-type supramolecular dimers.
;
_journal_issue 41
_journal_name_full 'Dalton transactions (Cambridge, England : 2003)'
_journal_page_first 15602
_journal_page_last 15616
_journal_paper_doi 10.1039/c4dt02025a
_journal_volume 43
_journal_year 2014
_chemical_formula_sum 'C47 H40 Fe3 N10 O9'
_chemical_formula_weight 1056.44
_chemical_name_systematic
;
  bis(m2-Cyano)-diaqua-tricyano-nitrosyl-bis(N,N'-(1,2-benzene)-
bis(salicylideneiminato)-N,N',O,O')-tri-iron(ii,iii)) methanole solvate
;
_space_group_IT_number 2
_symmetry_cell_setting triclinic
_symmetry_space_group_name_Hall '-P 1'
_symmetry_space_group_name_H-M 'P -1'
_atom_sites_solution_hydrogens geom
_atom_sites_solution_primary direct
_atom_sites_solution_secondary difmap
_audit_creation_method SHELXL-97
_cell_angle_alpha 99.960(3)
_cell_angle_beta 116.960(4)
_cell_angle_gamma 105.062(3)
_cell_formula_units_Z 1
_cell_length_a 10.8773(4)
_cell_length_b 11.0243(4)
_cell_length_c 11.6197(4)
_cell_measurement_reflns_used 9152
_cell_measurement_temperature 150(2)
_cell_measurement_theta_max 33.3066
_cell_measurement_theta_min 3.0536
_cell_volume 1128.77(10)
_computing_cell_refinement 'CrysAlis RED, Oxford Diffraction Ltd.'
_computing_data_collection 'CrysAlis CCD, Oxford Diffraction Ltd.'
_computing_data_reduction 'CrysAlis RED, Oxford Diffraction Ltd.'
_computing_molecular_graphics 'MERCURY (Macrae et al., 2006)'
_computing_publication_material ' enCIFer (Allen et al., 2004)'
_computing_structure_refinement 'SHELXL-97 (Sheldrick, 1997)'
_computing_structure_solution 'SHELXS97 (Sheldrick, 2008)'
_diffrn_ambient_temperature 150(2)
_diffrn_detector_area_resol_mean 8.3611
_diffrn_measured_fraction_theta_full 0.996
_diffrn_measured_fraction_theta_max 0.996
_diffrn_measurement_device_type 'Goniometer KM4/Xcalibur detector: Sapphire2 (large Be window)'
_diffrn_measurement_method
;
Rotation method data acquisition using omega and phi scans
;
_diffrn_radiation_monochromator graphite
_diffrn_radiation_source 'fine-focus sealed tube'
_diffrn_radiation_type MoK\a
_diffrn_radiation_wavelength 0.71073
_diffrn_reflns_av_R_equivalents 0.0313
_diffrn_reflns_av_sigmaI/netI 0.0348
_diffrn_reflns_limit_h_max 12
_diffrn_reflns_limit_h_min -12
_diffrn_reflns_limit_k_max 12
_diffrn_reflns_limit_k_min -13
_diffrn_reflns_limit_l_max 13
_diffrn_reflns_limit_l_min -13
_diffrn_reflns_number 10554
_diffrn_reflns_theta_full 25.00
_diffrn_reflns_theta_max 25.00
_diffrn_reflns_theta_min 3.07
_exptl_absorpt_coefficient_mu 1.021
_exptl_absorpt_correction_T_max 0.6888
_exptl_absorpt_correction_T_min 0.5730
_exptl_absorpt_correction_type multi-scan
_exptl_absorpt_process_details
;
CrysAlis RED, Oxford Diffraction Ltd.,
Version 1.171.33.52 (release 06-11-2009 CrysAlis171 .NET)
(compiled Nov  6 2009,16:24:50)
Empirical absorption correction using spherical harmonics,
 implemented in SCALE3 ABSPACK scaling algorithm.
;
_exptl_crystal_colour black
_exptl_crystal_density_diffrn 1.554
_exptl_crystal_density_method 'not measured'
_exptl_crystal_description prism
_exptl_crystal_F_000 542
_exptl_crystal_size_max 0.23
_exptl_crystal_size_mid 0.22
_exptl_crystal_size_min 0.20
_refine_diff_density_max 0.582
_refine_diff_density_min -1.130
_refine_diff_density_rms 0.076
_refine_ls_extinction_method none
_refine_ls_goodness_of_fit_ref 1.110
_refine_ls_hydrogen_treatment mixed
_refine_ls_matrix_type full
_refine_ls_number_parameters 320
_refine_ls_number_reflns 3948
_refine_ls_number_restraints 3
_refine_ls_restrained_S_all 1.109
_refine_ls_R_factor_all 0.0415
_refine_ls_R_factor_gt 0.0350
_refine_ls_shift/su_max 0.001
_refine_ls_shift/su_mean 0.000
_refine_ls_structure_factor_coef Fsqd
_refine_ls_weighting_details 'calc w=1/[\s^2^(Fo^2^)+(0.0553P)^2^+0.2833P] where P=(Fo^2^+2Fc^2^)/3'
_refine_ls_weighting_scheme calc
_refine_ls_wR_factor_gt 0.0912
_refine_ls_wR_factor_ref 0.0928
_reflns_number_gt 3407
_reflns_number_total 3948
_reflns_threshold_expression >2sigma(I)
_cod_data_source_file c4dt02025a2.cif
_cod_data_source_block ts_11_02
_cod_depositor_comments 'Adding full bibliography for 7032033--7032037.cif.'
_cod_original_sg_symbol_H-M P-1
_cod_database_code 7032033

loop_
_symmetry_equiv_pos_as_xyz
'x, y, z'
'-x, -y, -z'

loop_
_atom_site_label
_atom_site_type_symbol
_atom_site_fract_x
_atom_site_fract_y
_atom_site_fract_z
_atom_site_U_iso_or_equiv
_atom_site_adp_type
_atom_site_occupancy
_atom_site_symmetry_multiplicity
_atom_site_calc_flag
_atom_site_refinement_flags
_atom_site_disorder_assembly
_atom_site_disorder_group
C1 C 0.1520(2) 0.4622(2) 0.3416(2) 0.0116(5) Uani 1 1 d . A .
C2 C 0.0521(3) 0.4317(2) 0.2027(2) 0.0181(5) Uani 1 1 d . . .
H2 H -0.0133 0.4777 0.1750 0.022 Uiso 1 1 calc R . .
C3 C 0.0462(3) 0.3359(3) 0.1043(2) 0.0229(6) Uani 1 1 d . . .
H3 H -0.0233 0.3163 0.0099 0.027 Uiso 1 1 calc R . .
C4 C 0.1410(3) 0.2683(2) 0.1425(2) 0.0216(6) Uani 1 1 d . . .
H4 H 0.1358 0.2018 0.0746 0.026 Uiso 1 1 calc R . .
C5 C 0.2415(3) 0.2972(2) 0.2776(2) 0.0175(5) Uani 1 1 d . . .
H5 H 0.3065 0.2507 0.3027 0.021 Uiso 1 1 calc R . .
C6 C 0.2516(2) 0.3951(2) 0.3818(2) 0.0125(5) Uani 1 1 d . . .
C7 C 0.3619(2) 0.4173(2) 0.5201(2) 0.0124(5) Uani 1 1 d . . .
H7 H 0.4222 0.3662 0.5326 0.015 Uiso 1 1 calc R . .
C8 C 0.4997(2) 0.5119(2) 0.7633(2) 0.0127(5) Uani 1 1 d . . .
C9 C 0.5833(3) 0.4327(2) 0.7884(2) 0.0168(5) Uani 1 1 d . . .
H9 H 0.5664 0.3646 0.7142 0.020 Uiso 1 1 calc R . .
C10 C 0.6907(3) 0.4530(2) 0.9211(2) 0.0204(5) Uani 1 1 d . . .
H10 H 0.7473 0.3985 0.9380 0.025 Uiso 1 1 calc R . .
C11 C 0.7165(3) 0.5529(2) 1.0299(2) 0.0204(5) Uani 1 1 d . . .
H11 H 0.7918 0.5674 1.1209 0.024 Uiso 1 1 calc R . .
C12 C 0.6334(3) 0.6308(2) 1.0066(2) 0.0172(5) Uani 1 1 d . . .
H12 H 0.6515 0.6988 1.0816 0.021 Uiso 1 1 calc R . .
C13 C 0.5230(2) 0.6105(2) 0.8737(2) 0.0126(5) Uani 1 1 d . . .
C14 C 0.4269(2) 0.7650(2) 0.9332(2) 0.0143(5) Uani 1 1 d . . .
H14 H 0.5000 0.7816 1.0257 0.017 Uiso 1 1 calc R . .
C15 C 0.3296(3) 0.8360(2) 0.9113(2) 0.0142(5) Uani 1 1 d . . .
C16 C 0.3532(3) 0.9258(2) 1.0289(2) 0.0187(5) Uani 1 1 d . . .
H16 H 0.4313 0.9359 1.1168 0.022 Uiso 1 1 calc R . .
C17 C 0.2667(3) 0.9986(2) 1.0197(2) 0.0213(6) Uani 1 1 d . . .
H17 H 0.2853 1.0593 1.1000 0.026 Uiso 1 1 calc R . .
C18 C 0.1511(3) 0.9826(2) 0.8910(3) 0.0235(6) Uani 1 1 d . . .
H18 H 0.0903 1.0325 0.8838 0.028 Uiso 1 1 calc R . .
C19 C 0.1238(3) 0.8951(2) 0.7738(2) 0.0198(5) Uani 1 1 d . . .
H19 H 0.0441 0.8854 0.6869 0.024 Uiso 1 1 calc R . .
C20 C 0.2114(2) 0.8208(2) 0.7809(2) 0.0133(5) Uani 1 1 d . A .
C21 C 0.4558(3) 0.8633(2) 0.5750(2) 0.0150(5) Uani 1 1 d . A .
C22 C 0.3363(3) 0.8925(2) 0.3368(2) 0.0210(5) Uani 0.50 1 d P A 1
N4 N 0.3363(3) 0.8925(2) 0.3368(2) 0.0210(5) Uani 0.50 1 d P A 2
C23 C 0.6207(3) 0.9235(2) 0.4561(3) 0.0218(6) Uani 1 1 d . A .
Fe1 Fe 0.26950(3) 0.62433(3) 0.62866(3) 0.00965(12) Uani 1 1 d . A .
Fe2 Fe 0.5000 1.0000 0.5000 0.03557(18) Uani 1 2 d S . .
N1 N 0.38804(19) 0.50033(17) 0.63056(18) 0.0106(4) Uani 1 1 d . . .
N2 N 0.4253(2) 0.68033(17) 0.83931(18) 0.0114(4) Uani 1 1 d . . .
N3 N 0.4225(2) 0.77942(18) 0.61318(19) 0.0150(4) Uani 1 1 d . . .
O3 O 0.13180(17) 0.47272(15) 0.64802(16) 0.0126(3) Uani 1 1 d D . .
N5 N 0.2315(3) 0.8209(2) 0.2363(2) 0.0448(6) Uani 0.50 1 d P A 1
O6 O 0.2315(3) 0.8209(2) 0.2363(2) 0.0448(6) Uani 0.50 1 d P A 2
N6 N 0.6924(3) 0.8773(2) 0.4308(3) 0.0338(6) Uani 1 1 d . . .
O1 O 0.15039(17) 0.55266(15) 0.43250(15) 0.0134(3) Uani 1 1 d . . .
O2 O 0.18060(17) 0.73815(15) 0.66548(15) 0.0153(4) Uani 1 1 d . . .
H1O3 H 0.137(3) 0.3986(19) 0.634(3) 0.018 Uiso 1 1 d D . .
H2O3 H 0.043(2) 0.465(2) 0.622(2) 0.018 Uiso 1 1 d D . .
C1S C 0.9952(3) 0.8473(3) 0.3862(3) 0.0273(6) Uani 1 1 d . . .
H1C1 H 0.9868 0.9297 0.3690 0.033 Uiso 1 1 calc R . .
H2C1 H 1.0253 0.8045 0.3279 0.033 Uiso 1 1 calc R . .
H3C1 H 1.0703 0.8686 0.4828 0.033 Uiso 1 1 calc R . .
O1S O 0.85509(19) 0.75941(16) 0.3555(2) 0.0284(4) Uani 1 1 d . . .
H1O1 H 0.8017 0.8027 0.3549 0.034 Uiso 1 1 calc R . .

loop_
_atom_site_aniso_label
_atom_site_aniso_U_11
_atom_site_aniso_U_22
_atom_site_aniso_U_33
_atom_site_aniso_U_23
_atom_site_aniso_U_13
_atom_site_aniso_U_12
C1 0.0110(11) 0.0132(11) 0.0127(11) 0.0045(9) 0.0079(10) 0.0044(9)
C2 0.0168(12) 0.0268(13) 0.0152(12) 0.0070(10) 0.0085(11) 0.0146(11)
C3 0.0218(13) 0.0323(15) 0.0120(12) 0.0029(11) 0.0066(11) 0.0139(11)
C4 0.0219(13) 0.0238(13) 0.0168(13) -0.0012(10) 0.0104(11) 0.0103(11)
C5 0.0169(12) 0.0179(12) 0.0190(13) 0.0034(10) 0.0097(11) 0.0099(10)
C6 0.0126(11) 0.0116(11) 0.0135(12) 0.0036(9) 0.0071(10) 0.0049(9)
C7 0.0132(11) 0.0108(11) 0.0168(12) 0.0068(10) 0.0082(10) 0.0075(9)
C8 0.0104(11) 0.0124(11) 0.0134(11) 0.0063(9) 0.0049(10) 0.0028(9)
C9 0.0180(12) 0.0145(12) 0.0173(13) 0.0048(10) 0.0078(11) 0.0088(10)
C10 0.0170(12) 0.0235(13) 0.0215(13) 0.0106(11) 0.0065(11) 0.0135(11)
C11 0.0162(12) 0.0284(14) 0.0142(12) 0.0104(11) 0.0040(11) 0.0107(11)
C12 0.0168(12) 0.0205(13) 0.0131(12) 0.0043(10) 0.0073(10) 0.0072(10)
C13 0.0106(11) 0.0132(11) 0.0145(12) 0.0063(9) 0.0064(10) 0.0044(9)
C14 0.0130(11) 0.0153(12) 0.0096(11) 0.0036(9) 0.0039(10) 0.0028(9)
C15 0.0159(12) 0.0104(11) 0.0159(12) 0.0033(9) 0.0096(10) 0.0028(9)
C16 0.0209(13) 0.0181(13) 0.0141(12) 0.0028(10) 0.0084(11) 0.0067(10)
C17 0.0300(14) 0.0169(12) 0.0181(13) 0.0013(10) 0.0149(12) 0.0095(11)
C18 0.0312(15) 0.0197(13) 0.0263(14) 0.0059(11) 0.0170(13) 0.0173(12)
C19 0.0236(13) 0.0202(13) 0.0168(13) 0.0069(10) 0.0089(11) 0.0131(11)
C20 0.0170(12) 0.0079(11) 0.0153(12) 0.0028(9) 0.0100(10) 0.0032(9)
C21 0.0130(11) 0.0116(12) 0.0196(13) 0.0017(10) 0.0090(11) 0.0048(9)
C22 0.0260(13) 0.0162(11) 0.0200(13) 0.0031(10) 0.0149(12) 0.0035(10)
N4 0.0260(13) 0.0162(11) 0.0200(13) 0.0031(10) 0.0149(12) 0.0035(10)
C23 0.0232(13) 0.0096(12) 0.0352(15) 0.0051(11) 0.0192(13) 0.0042(10)
Fe1 0.01011(18) 0.00890(18) 0.00961(18) 0.00286(13) 0.00422(14) 0.00514(13)
Fe2 0.0589(4) 0.0189(3) 0.0814(5) 0.0328(3) 0.0644(4) 0.0277(3)
N1 0.0086(9) 0.0103(9) 0.0102(9) 0.0031(8) 0.0030(8) 0.0037(7)
N2 0.0112(9) 0.0093(9) 0.0120(10) 0.0027(8) 0.0053(8) 0.0036(8)
N3 0.0144(10) 0.0115(10) 0.0154(10) 0.0038(8) 0.0061(9) 0.0032(8)
O3 0.0102(8) 0.0104(8) 0.0177(9) 0.0049(7) 0.0068(7) 0.0055(7)
N5 0.0437(15) 0.0431(14) 0.0287(13) 0.0032(11) 0.0181(13) -0.0027(12)
O6 0.0437(15) 0.0431(14) 0.0287(13) 0.0032(11) 0.0181(13) -0.0027(12)
N6 0.0324(13) 0.0167(12) 0.0616(17) 0.0067(11) 0.0344(14) 0.0083(10)
O1 0.0138(8) 0.0146(8) 0.0124(8) 0.0028(6) 0.0062(7) 0.0088(7)
O2 0.0185(8) 0.0145(8) 0.0124(8) 0.0023(7) 0.0065(7) 0.0098(7)
C1S 0.0280(14) 0.0209(13) 0.0365(16) 0.0123(12) 0.0194(13) 0.0083(12)
O1S 0.0242(9) 0.0157(9) 0.0535(13) 0.0112(9) 0.0244(10) 0.0120(8)

loop_
_atom_type_symbol
_atom_type_description
_atom_type_scat_dispersion_real
_atom_type_scat_dispersion_imag
_atom_type_scat_source
C C 0.0033 0.0016 'International Tables Vol C Tables 4.2.6.8 and 6.1.1.4'
H H 0.0000 0.0000 'International Tables Vol C Tables 4.2.6.8 and 6.1.1.4'
Fe Fe 0.3463 0.8444 'International Tables Vol C Tables 4.2.6.8 and 6.1.1.4'
N N 0.0061 0.0033 'International Tables Vol C Tables 4.2.6.8 and 6.1.1.4'
O O 0.0106 0.0060 'International Tables Vol C Tables 4.2.6.8 and 6.1.1.4'

loop_
_geom_angle_atom_site_label_1
_geom_angle_atom_site_label_2
_geom_angle_atom_site_label_3
_geom_angle
_geom_angle_site_symmetry_1
_geom_angle_site_symmetry_3
O1 C1 C2 118.89(19) . .
O1 C1 C6 122.19(19) . .
C2 C1 C6 118.9(2) . .
C3 C2 C1 121.2(2) . .
C3 C2 H2 119.4 . .
C1 C2 H2 119.4 . .
C2 C3 C4 120.3(2) . .
C2 C3 H3 119.8 . .
C4 C3 H3 119.8 . .
C5 C4 C3 119.9(2) . .
C5 C4 H4 120.1 . .
C3 C4 H4 120.1 . .
C4 C5 C6 121.7(2) . .
C4 C5 H5 119.2 . .
C6 C5 H5 119.2 . .
C5 C6 C1 118.0(2) . .
C5 C6 C7 116.63(19) . .
C1 C6 C7 125.3(2) . .
N1 C7 C6 126.6(2) . .
N1 C7 H7 116.7 . .
C6 C7 H7 116.7 . .
C9 C8 C13 119.7(2) . .
C9 C8 N1 124.4(2) . .
C13 C8 N1 115.87(18) . .
C10 C9 C8 120.1(2) . .
C10 C9 H9 120.0 . .
C8 C9 H9 120.0 . .
C9 C10 C11 120.2(2) . .
C9 C10 H10 119.9 . .
C11 C10 H10 119.9 . .
C12 C11 C10 120.3(2) . .
C12 C11 H11 119.9 . .
C10 C11 H11 119.9 . .
C11 C12 C13 120.3(2) . .
C11 C12 H12 119.8 . .
C13 C12 H12 119.8 . .
C12 C13 C8 119.4(2) . .
C12 C13 N2 124.7(2) . .
C8 C13 N2 115.88(19) . .
N2 C14 C15 126.5(2) . .
N2 C14 H14 116.8 . .
C15 C14 H14 116.8 . .
C16 C15 C20 118.4(2) . .
C16 C15 C14 117.0(2) . .
C20 C15 C14 124.6(2) . .
C17 C16 C15 121.8(2) . .
C17 C16 H16 119.1 . .
C15 C16 H16 119.1 . .
C16 C17 C18 119.1(2) . .
C16 C17 H17 120.5 . .
C18 C17 H17 120.5 . .
C19 C18 C17 120.8(2) . .
C19 C18 H18 119.6 . .
C17 C18 H18 119.6 . .
C18 C19 C20 121.0(2) . .
C18 C19 H19 119.5 . .
C20 C19 H19 119.5 . .
O2 C20 C19 118.7(2) . .
O2 C20 C15 122.4(2) . .
C19 C20 C15 118.9(2) . .
N3 C21 Fe2 176.4(2) . .
N5 C22 Fe2 177.1(2) . .
N6 C23 Fe2 179.4(2) . .
O2 Fe1 O1 101.00(6) . .
O2 Fe1 O3 90.30(7) . .
O1 Fe1 O3 92.41(7) . .
O2 Fe1 N2 90.68(7) . .
O1 Fe1 N2 168.30(6) . .
O3 Fe1 N2 88.28(7) . .
O2 Fe1 N1 168.08(7) . .
O1 Fe1 N1 90.38(7) . .
O3 Fe1 N1 85.63(7) . .
N2 Fe1 N1 78.02(7) . .
O2 Fe1 N3 92.04(7) . .
O1 Fe1 N3 88.84(7) . .
O3 Fe1 N3 177.09(7) . .
N2 Fe1 N3 89.97(7) . .
N1 Fe1 N3 91.74(7) . .
N4 Fe2 C22 0.00(15) 2_676 2_676
N4 Fe2 C22 180.000(1) 2_676 .
C22 Fe2 C22 180.000(1) 2_676 .
N4 Fe2 C21 91.95(10) 2_676 .
C22 Fe2 C21 91.95(10) 2_676 .
C22 Fe2 C21 88.05(10) . .
N4 Fe2 C21 88.05(10) 2_676 2_676
C22 Fe2 C21 88.05(10) 2_676 2_676
C22 Fe2 C21 91.95(10) . 2_676
C21 Fe2 C21 180.000(1) . 2_676
N4 Fe2 C23 90.36(10) 2_676 2_676
C22 Fe2 C23 90.36(10) 2_676 2_676
C22 Fe2 C23 89.64(10) . 2_676
C21 Fe2 C23 89.54(10) . 2_676
C21 Fe2 C23 90.46(10) 2_676 2_676
N4 Fe2 C23 89.64(10) 2_676 .
C22 Fe2 C23 89.64(10) 2_676 .
C22 Fe2 C23 90.36(10) . .
C21 Fe2 C23 90.46(10) . .
C21 Fe2 C23 89.54(10) 2_676 .
C23 Fe2 C23 180.00(16) 2_676 .
C7 N1 C8 121.41(18) . .
C7 N1 Fe1 123.60(15) . .
C8 N1 Fe1 114.99(13) . .
C14 N2 C13 121.51(19) . .
C14 N2 Fe1 123.22(15) . .
C13 N2 Fe1 115.09(13) . .
C21 N3 Fe1 155.42(18) . .
Fe1 O3 H1O3 118.7(18) . .
Fe1 O3 H2O3 120.3(17) . .
H1O3 O3 H2O3 111(2) . .
C1 O1 Fe1 131.88(13) . .
C20 O2 Fe1 132.55(14) . .
O1S C1S H1C1 109.5 . .
O1S C1S H2C1 109.5 . .
H1C1 C1S H2C1 109.5 . .
O1S C1S H3C1 109.5 . .
H1C1 C1S H3C1 109.5 . .
H2C1 C1S H3C1 109.5 . .
C1S O1S H1O1 109.5 . .

loop_
_geom_bond_atom_site_label_1
_geom_bond_atom_site_label_2
_geom_bond_distance
_geom_bond_site_symmetry_2
C1 O1 1.331(3) .
C1 C2 1.389(3) .
C1 C6 1.420(3) .
C2 C3 1.382(3) .
C2 H2 0.9500 .
C3 C4 1.383(3) .
C3 H3 0.9500 .
C4 C5 1.360(3) .
C4 H4 0.9500 .
C5 C6 1.417(3) .
C5 H5 0.9500 .
C6 C7 1.430(3) .
C7 N1 1.301(3) .
C7 H7 0.9500 .
C8 C9 1.390(3) .
C8 C13 1.404(3) .
C8 N1 1.422(3) .
C9 C10 1.380(3) .
C9 H9 0.9500 .
C10 C11 1.388(3) .
C10 H10 0.9500 .
C11 C12 1.375(3) .
C11 H11 0.9500 .
C12 C13 1.391(3) .
C12 H12 0.9500 .
C13 N2 1.424(3) .
C14 N2 1.297(3) .
C14 C15 1.434(3) .
C14 H14 0.9500 .
C15 C16 1.413(3) .
C15 C20 1.418(3) .
C16 C17 1.368(3) .
C16 H16 0.9500 .
C17 C18 1.391(3) .
C17 H17 0.9500 .
C18 C19 1.379(3) .
C18 H18 0.9500 .
C19 C20 1.394(3) .
C19 H19 0.9500 .
C20 O2 1.324(3) .
C21 N3 1.138(3) .
C21 Fe2 1.929(2) .
C22 N5 1.137(3) .
C22 Fe2 1.799(2) .
C23 N6 1.147(3) .
C23 Fe2 1.931(2) .
Fe1 O2 1.8742(15) .
Fe1 O1 1.9145(15) .
Fe1 O3 2.0548(16) .
Fe1 N2 2.1016(18) .
Fe1 N1 2.1054(17) .
Fe1 N3 2.151(2) .
Fe2 N4 1.799(2) 2_676
Fe2 C22 1.799(2) 2_676
Fe2 C21 1.929(2) 2_676
Fe2 C23 1.931(2) 2_676
O3 H1O3 0.826(16) .
O3 H2O3 0.851(16) .
C1S O1S 1.418(3) .
C1S H1C1 0.9800 .
C1S H2C1 0.9800 .
C1S H3C1 0.9800 .
O1S H1O1 0.8400 .
